data_4119876
loop_
_publ_author_name
'Chaosheng Luo'
'Yong Huang'

_publ_section_title
;
 A Highly Diastereo- and Enantioselective Synthesis of
 Tetrahydroquinolines: Quaternary Stereogenic Center Inversion and
 Functionalization
;
_journal_name_full 'Journal of the American Chemical Society'
_journal_page_first 8193
_journal_page_last 8196
_journal_paper_doi 10.1021/ja4040945
_journal_volume 135
_journal_year 2013
_chemical_formula_moiety 'C22 H26 N2 O6'
_chemical_formula_sum 'C22 H26 N2 O6'
_chemical_formula_weight 414.45
_chemical_name_systematic
;
 ?
;
_space_group_IT_number 14
_symmetry_cell_setting monoclinic
_symmetry_space_group_name_Hall '-P 2ybc'
_symmetry_space_group_name_H-M 'P 1 21/c 1'
_atom_sites_solution_hydrogens geom
_atom_sites_solution_primary direct
_atom_sites_solution_secondary difmap
_audit_creation_method SHELXL-97
_cell_angle_alpha 90.00
_cell_angle_beta 97.888(7)
_cell_angle_gamma 90.00
_cell_formula_units_Z 4
_cell_length_a 10.5847(7)
_cell_length_b 19.1965(3)
_cell_length_c 10.5551(7)
_cell_measurement_reflns_used 11541
_cell_measurement_temperature 298(2)
_cell_measurement_theta_max 68.20
_cell_measurement_theta_min 6.80
_cell_volume 2124.4(2)
_computing_cell_refinement 'CrystalClear-SM Auto 2.0 r4'
_computing_data_collection 'CrystalClear-SM Auto 2.0 r4 (Rigaku, 2009)'
_computing_data_reduction 'CrystalClear-SM Auto 2.0 r4'
_computing_molecular_graphics 'CrystalStructure 4.0'
_computing_publication_material 'CrystalStructure 4.0 (Rigaku, 2009)'
_computing_structure_refinement 'SHELXL97 (Sheldrick, 1997)'
_computing_structure_solution 'SHELXS97 (Sheldrick, 1997)'
_diffrn_ambient_temperature 298(2)
_diffrn_measured_fraction_theta_full 0.986
_diffrn_measured_fraction_theta_max 0.986
_diffrn_measurement_device_type 'Rigaku Saturn944+ CCD'
_diffrn_measurement_method \w
_diffrn_radiation_monochromator graphite
_diffrn_radiation_source 'fine-focus sealed tube'
_diffrn_radiation_type CuK\a
_diffrn_radiation_wavelength 1.54187
_diffrn_reflns_av_R_equivalents 0.0290
_diffrn_reflns_av_sigmaI/netI 0.0278
_diffrn_reflns_limit_h_max 12
_diffrn_reflns_limit_h_min -12
_diffrn_reflns_limit_k_max 22
_diffrn_reflns_limit_k_min -19
_diffrn_reflns_limit_l_max 12
_diffrn_reflns_limit_l_min -9
_diffrn_reflns_number 13091
_diffrn_reflns_theta_full 68.20
_diffrn_reflns_theta_max 68.20
_diffrn_reflns_theta_min 6.78
_exptl_absorpt_coefficient_mu 0.784
_exptl_absorpt_correction_T_max 0.9257
_exptl_absorpt_correction_T_min 0.7988
_exptl_absorpt_correction_type multi-scan
_exptl_absorpt_process_details 'Jacobson, R. (1998) Private communication'
_exptl_crystal_colour colorless
_exptl_crystal_density_diffrn 1.296
_exptl_crystal_description chip
_exptl_crystal_F_000 880
_exptl_crystal_size_max 0.30
_exptl_crystal_size_mid 0.20
_exptl_crystal_size_min 0.10
_refine_diff_density_max 0.391
_refine_diff_density_min -0.451
_refine_diff_density_rms 0.049
_refine_ls_extinction_coef 0.0048(6)
_refine_ls_extinction_expression Fc^*^=kFc[1+0.001xFc^2^\l^3^/sin(2\q)]^-1/4^
_refine_ls_extinction_method SHELXL
_refine_ls_goodness_of_fit_ref 1.050
_refine_ls_hydrogen_treatment constr
_refine_ls_matrix_type full
_refine_ls_number_parameters 274
_refine_ls_number_reflns 3832
_refine_ls_number_restraints 0
_refine_ls_restrained_S_all 1.050
_refine_ls_R_factor_all 0.0572
_refine_ls_R_factor_gt 0.0441
_refine_ls_shift/su_max 0.023
_refine_ls_shift/su_mean 0.001
_refine_ls_structure_factor_coef Fsqd
_refine_ls_weighting_details 'calc w=1/[\s^2^(Fo^2^)+(0.0893P)^2^+1.0862P] where P=(Fo^2^+2Fc^2^)/3'
_refine_ls_weighting_scheme calc
_refine_ls_wR_factor_gt 0.1305
_refine_ls_wR_factor_ref 0.1707
_reflns_number_gt 2977
_reflns_number_total 3832
_reflns_threshold_expression >2\s(I)
_cod_data_source_file ja4040945_38.cif
_cod_data_source_block shelxl-13
_cod_database_code 4119876

loop_
_symmetry_equiv_pos_as_xyz
'x, y, z'
'-x, y+1/2, -z+1/2'
'-x, -y, -z'
'x, -y-1/2, z-1/2'

loop_
_atom_site_label
_atom_site_type_symbol
_atom_site_fract_x
_atom_site_fract_y
_atom_site_fract_z
_atom_site_U_iso_or_equiv
_atom_site_adp_type
_atom_site_occupancy
_atom_site_symmetry_multiplicity
_atom_site_calc_flag
_atom_site_refinement_flags
O1 O -0.04405(16) 1.02777(8) 0.29569(15) 0.0522(4) Uani 1 1 d .
O2 O -0.09887(18) 0.96333(9) 0.12039(16) 0.0619(5) Uani 1 1 d .
O5 O 0.23094(17) 1.28829(9) 0.3465(2) 0.0677(6) Uani 1 1 d .
O6 O 0.46010(16) 0.99148(10) 0.23606(18) 0.0653(5) Uani 1 1 d .
O8 O 0.43455(18) 0.92100(11) 0.39911(19) 0.0727(6) Uani 1 1 d .
O9 O 0.39798(18) 0.82498(10) -0.10812(18) 0.0664(5) Uani 1 1 d .
N3 N 0.03941(18) 0.84970(9) 0.22847(18) 0.0477(5) Uani 1 1 d .
H3 H -0.0122 0.8158 0.2359 0.057 Uiso 1 1 calc R
N4 N 0.20906(19) 1.01283(9) 0.17606(17) 0.0442(5) Uani 1 1 d .
H4 H 0.1732 1.0081 0.0983 0.053 Uiso 1 1 calc R
C7 C -0.0424(2) 0.96994(11) 0.2261(2) 0.0412(5) Uani 1 1 d .
C10 C 0.1290(2) 0.84430(10) 0.1437(2) 0.0417(5) Uani 1 1 d .
C11 C 0.3207(2) 0.87970(11) 0.0628(2) 0.0460(5) Uani 1 1 d .
H11 H 0.3898 0.9098 0.0653 0.055 Uiso 1 1 calc R
C12 C 0.2813(2) 1.09838(11) 0.3463(2) 0.0477(5) Uani 1 1 d .
H12 H 0.3170 1.0635 0.4010 0.057 Uiso 1 1 calc R
C13 C 0.2226(2) 1.08070(10) 0.22368(19) 0.0390(5) Uani 1 1 d .
C14 C 0.1181(2) 0.79060(11) 0.0539(2) 0.0491(6) Uani 1 1 d .
H14 H 0.0494 0.7601 0.0508 0.059 Uiso 1 1 calc R
C15 C 0.2351(2) 1.21916(11) 0.3083(2) 0.0480(6) Uani 1 1 d .
C16 C 0.0331(2) 0.91201(10) 0.3039(2) 0.0408(5) Uani 1 1 d .
C17 C 0.2337(2) 0.88954(10) 0.1487(2) 0.0402(5) Uani 1 1 d .
C18 C 0.1695(2) 0.93475(11) 0.35307(19) 0.0413(5) Uani 1 1 d .
H18A H 0.2109 0.8985 0.4078 0.050 Uiso 1 1 calc R
H18B H 0.1667 0.9764 0.4045 0.050 Uiso 1 1 calc R
C19 C 0.3074(2) 0.82642(12) -0.0264(2) 0.0485(6) Uani 1 1 d .
C20 C 0.2495(2) 0.94958(10) 0.2448(2) 0.0404(5) Uani 1 1 d .
C21 C 0.2053(2) 0.78091(12) -0.0304(2) 0.0516(6) Uani 1 1 d .
H21 H 0.1958 0.7444 -0.0890 0.062 Uiso 1 1 calc R
C22 C 0.1720(2) 1.13460(11) 0.1447(2) 0.0483(6) Uani 1 1 d .
H22 H 0.1328 1.1245 0.0625 0.058 Uiso 1 1 calc R
C23 C -0.0402(3) 0.89468(13) 0.4156(2) 0.0536(6) Uani 1 1 d .
H23A H -0.1253 0.8803 0.3828 0.064 Uiso 1 1 calc R
H23B H -0.0438 0.9352 0.4683 0.064 Uiso 1 1 calc R
H23C H 0.0025 0.8577 0.4657 0.064 Uiso 1 1 calc R
C24 C 0.1789(2) 1.20256(12) 0.1858(2) 0.0532(6) Uani 1 1 d .
H24 H 0.1454 1.2378 0.1307 0.064 Uiso 1 1 calc R
C25 C 0.2872(2) 1.16675(12) 0.3877(2) 0.0503(6) Uani 1 1 d .
H25 H 0.3265 1.1774 0.4697 0.060 Uiso 1 1 calc R
C26 C 0.3919(2) 0.95184(12) 0.3039(2) 0.0502(6) Uani 1 1 d .
C27 C -0.1100(3) 1.08740(14) 0.2347(3) 0.0665(7) Uani 1 1 d .
H27A H -0.1016 1.0874 0.1453 0.100 Uiso 1 1 calc R
H27B H -0.0736 1.1294 0.2735 0.100 Uiso 1 1 calc R
H27C H -0.1987 1.0851 0.2449 0.100 Uiso 1 1 calc R
C28 C 0.3973(4) 0.7684(2) -0.1936(4) 0.0986(12) Uani 1 1 d .
H28A H 0.4656 0.7738 -0.2440 0.118 Uiso 1 1 calc R
H28B H 0.3174 0.7672 -0.2489 0.118 Uiso 1 1 calc R
H28C H 0.4086 0.7257 -0.1460 0.118 Uiso 1 1 calc R
C29 C 0.5937(3) 1.0006(2) 0.2860(4) 0.1082(14) Uani 1 1 d .
H29A H 0.6009 1.0273 0.3635 0.162 Uiso 1 1 calc R
H29B H 0.6360 1.0246 0.2241 0.162 Uiso 1 1 calc R
H29C H 0.6326 0.9558 0.3035 0.162 Uiso 1 1 calc R
C30 C 0.3438(3) 1.31915(17) 0.3969(4) 0.0961(13) Uani 1 1 d .
H30A H 0.3279 1.3664 0.4203 0.115 Uiso 1 1 calc R
H30B H 0.4016 1.3188 0.3344 0.115 Uiso 1 1 calc R
H30C H 0.3806 1.2938 0.4714 0.115 Uiso 1 1 calc R

loop_
_atom_site_aniso_label
_atom_site_aniso_U_11
_atom_site_aniso_U_22
_atom_site_aniso_U_33
_atom_site_aniso_U_23
_atom_site_aniso_U_13
_atom_site_aniso_U_12
O1 0.0602(10) 0.0418(9) 0.0523(9) -0.0023(7) -0.0007(7) 0.0080(7)
O2 0.0712(11) 0.0577(10) 0.0502(10) -0.0009(8) -0.0150(9) -0.0029(8)
O5 0.0638(11) 0.0381(9) 0.0943(14) -0.0232(9) -0.0135(10) 0.0040(8)
O6 0.0493(10) 0.0735(12) 0.0729(12) -0.0135(10) 0.0073(9) -0.0182(9)
O8 0.0566(11) 0.0790(14) 0.0744(13) 0.0069(10) -0.0200(9) 0.0022(9)
O9 0.0622(11) 0.0724(12) 0.0665(11) -0.0265(9) 0.0156(9) 0.0028(9)
N3 0.0534(11) 0.0353(9) 0.0548(11) -0.0058(8) 0.0086(9) -0.0108(8)
N4 0.0644(12) 0.0316(9) 0.0342(9) -0.0026(7) -0.0022(8) -0.0037(8)
C7 0.0407(11) 0.0419(11) 0.0397(12) -0.0012(9) 0.0017(9) -0.0053(9)
C10 0.0444(11) 0.0329(10) 0.0452(12) -0.0028(9) -0.0030(9) 0.0020(8)
C11 0.0438(12) 0.0425(12) 0.0498(12) -0.0074(10) 0.0001(9) 0.0035(9)
C12 0.0613(14) 0.0375(11) 0.0414(12) -0.0019(9) -0.0030(10) -0.0001(10)
C13 0.0437(11) 0.0322(10) 0.0413(11) -0.0039(8) 0.0069(9) -0.0049(8)
C14 0.0508(13) 0.0355(11) 0.0573(13) -0.0090(10) -0.0052(11) -0.0015(9)
C15 0.0476(12) 0.0356(11) 0.0597(14) -0.0127(10) 0.0030(10) -0.0002(9)
C16 0.0504(12) 0.0312(10) 0.0402(11) -0.0013(8) 0.0039(9) -0.0033(9)
C17 0.0423(11) 0.0339(10) 0.0417(11) -0.0040(8) -0.0042(9) 0.0036(8)
C18 0.0531(12) 0.0350(10) 0.0338(10) -0.0014(8) -0.0012(9) -0.0006(9)
C19 0.0484(12) 0.0469(12) 0.0484(13) -0.0083(10) 0.0000(10) 0.0106(10)
C20 0.0451(11) 0.0337(10) 0.0401(11) -0.0044(8) -0.0025(9) -0.0029(8)
C21 0.0595(14) 0.0386(11) 0.0533(13) -0.0148(10) -0.0049(11) 0.0078(10)
C22 0.0594(14) 0.0377(11) 0.0445(12) -0.0034(9) -0.0044(10) -0.0032(10)
C23 0.0671(15) 0.0475(13) 0.0474(13) 0.0018(10) 0.0119(11) -0.0050(11)
C24 0.0623(14) 0.0380(12) 0.0548(14) 0.0006(10) -0.0076(11) 0.0010(10)
C25 0.0584(14) 0.0447(12) 0.0454(12) -0.0100(10) -0.0019(10) -0.0038(10)
C26 0.0449(12) 0.0481(13) 0.0549(14) -0.0118(11) -0.0029(11) -0.0020(10)
C27 0.0601(15) 0.0473(14) 0.090(2) 0.0113(13) 0.0024(14) 0.0116(11)
C28 0.091(2) 0.107(3) 0.103(3) -0.060(2) 0.034(2) -0.001(2)
C29 0.0539(19) 0.144(4) 0.125(3) -0.030(3) 0.0077(19) -0.033(2)
C30 0.0668(19) 0.0584(18) 0.165(4) -0.047(2) 0.023(2) -0.0151(14)

loop_
_atom_type_symbol
_atom_type_description
_atom_type_scat_dispersion_real
_atom_type_scat_dispersion_imag
_atom_type_scat_source
C C 0.0181 0.0091 'International Tables Vol C Tables 4.2.6.8 and 6.1.1.4'
H H 0.0000 0.0000 'International Tables Vol C Tables 4.2.6.8 and 6.1.1.4'
N N 0.0311 0.0180 'International Tables Vol C Tables 4.2.6.8 and 6.1.1.4'
O O 0.0492 0.0322 'International Tables Vol C Tables 4.2.6.8 and 6.1.1.4'

loop_
_geom_angle_atom_site_label_1
_geom_angle_atom_site_label_2
_geom_angle_atom_site_label_3
_geom_angle
C7 O1 C27 117.17(19)
C30 O5 C15 117.6(2)
C26 O6 C29 116.7(3)
C19 O9 C28 118.3(2)
C10 N3 C16 120.18(17)
C10 N3 H3 119.9
C16 N3 H3 119.9
C13 N4 C20 126.37(17)
C13 N4 H4 116.8
C20 N4 H4 116.8
O2 C7 O1 124.0(2)
O2 C7 C16 125.2(2)
O1 C7 C16 110.68(17)
N3 C10 C14 119.4(2)
N3 C10 C17 122.22(18)
C14 C10 C17 118.3(2)
C19 C11 C17 122.0(2)
C19 C11 H11 119.0
C17 C11 H11 119.0
C25 C12 C13 121.2(2)
C25 C12 H12 119.4
C13 C12 H12 119.4
C22 C13 N4 117.83(18)
C22 C13 C12 117.40(19)
N4 C13 C12 124.76(19)
C21 C14 C10 122.5(2)
C21 C14 H14 118.7
C10 C14 H14 118.7
C25 C15 C24 119.1(2)
C25 C15 O5 123.2(2)
C24 C15 O5 117.7(2)
N3 C16 C18 108.10(17)
N3 C16 C23 108.11(17)
C18 C16 C23 110.78(18)
N3 C16 C7 111.36(17)
C18 C16 C7 111.83(16)
C23 C16 C7 106.62(18)
C11 C17 C10 118.79(19)
C11 C17 C20 120.87(19)
C10 C17 C20 120.31(19)
C16 C18 C20 113.00(16)
C16 C18 H18A 109.0
C20 C18 H18A 109.0
C16 C18 H18B 109.0
C20 C18 H18B 109.0
H18A C18 H18B 107.8
O9 C19 C11 115.3(2)
O9 C19 C21 125.2(2)
C11 C19 C21 119.5(2)
N4 C20 C17 107.56(16)
N4 C20 C18 111.85(17)
C17 C20 C18 109.40(17)
N4 C20 C26 112.46(18)
C17 C20 C26 107.41(17)
C18 C20 C26 108.04(17)
C14 C21 C19 118.9(2)
C14 C21 H21 120.5
C19 C21 H21 120.6
C24 C22 C13 121.2(2)
C24 C22 H22 119.4
C13 C22 H22 119.4
C16 C23 H23A 109.5
C16 C23 H23B 109.5
H23A C23 H23B 109.5
C16 C23 H23C 109.5
H23A C23 H23C 109.5
H23B C23 H23C 109.5
C22 C24 C15 120.7(2)
C22 C24 H24 119.6
C15 C24 H24 119.6
C15 C25 C12 120.3(2)
C15 C25 H25 119.8
C12 C25 H25 119.8
O8 C26 O6 124.4(2)
O8 C26 C20 123.8(2)
O6 C26 C20 111.8(2)
O1 C27 H27A 109.5
O1 C27 H27B 109.5
H27A C27 H27B 109.5
O1 C27 H27C 109.5
H27A C27 H27C 109.5
H27B C27 H27C 109.5
O9 C28 H28A 109.5
O9 C28 H28B 109.5
H28A C28 H28B 109.5
O9 C28 H28C 109.5
H28A C28 H28C 109.5
H28B C28 H28C 109.5
O6 C29 H29A 109.5
O6 C29 H29B 109.5
H29A C29 H29B 109.5
O6 C29 H29C 109.5
H29A C29 H29C 109.5
H29B C29 H29C 109.5
O5 C30 H30A 109.5
O5 C30 H30B 109.5
H30A C30 H30B 109.5
O5 C30 H30C 109.5
H30A C30 H30C 109.5
H30B C30 H30C 109.5

loop_
_geom_bond_atom_site_label_1
_geom_bond_atom_site_label_2
_geom_bond_distance
O1 C7 1.332(3)
O1 C27 1.445(3)
O2 C7 1.198(3)
O5 C30 1.373(4)
O5 C15 1.389(3)
O6 C26 1.325(3)
O6 C29 1.451(4)
O8 C26 1.200(3)
O9 C19 1.375(3)
O9 C28 1.411(3)
N3 C10 1.394(3)
N3 C16 1.444(3)
N3 H3 0.8600
N4 C13 1.397(3)
N4 C20 1.448(3)
N4 H4 0.8600
C7 C16 1.539(3)
C10 C14 1.394(3)
C10 C17 1.404(3)
C11 C19 1.384(3)
C11 C17 1.391(3)
C11 H11 0.9300
C12 C25 1.382(3)
C12 C13 1.398(3)
C12 H12 0.9300
C13 C22 1.389(3)
C14 C21 1.381(4)
C14 H14 0.9300
C15 C25 1.375(3)
C15 C24 1.384(3)
C16 C18 1.529(3)
C16 C23 1.535(3)
C17 C20 1.529(3)
C18 C20 1.539(3)
C18 H18A 0.9700
C18 H18B 0.9700
C19 C21 1.385(4)
C20 C26 1.550(3)
C21 H21 0.9300
C22 C24 1.374(3)
C22 H22 0.9300
C23 H23A 0.9600
C23 H23B 0.9600
C23 H23C 0.9600
C24 H24 0.9300
C25 H25 0.9300
C27 H27A 0.9600
C27 H27B 0.9600
C27 H27C 0.9600
C28 H28A 0.9600
C28 H28B 0.9600
C28 H28C 0.9600
C29 H29A 0.9600
C29 H29B 0.9600
C29 H29C 0.9600
C30 H30A 0.9600
C30 H30B 0.9600
C30 H30C 0.9600

loop_
_geom_hbond_atom_site_label_D
_geom_hbond_atom_site_label_H
_geom_hbond_atom_site_label_A
_geom_hbond_distance_DH
_geom_hbond_distance_HA
_geom_hbond_distance_DA
_geom_hbond_angle_DHA
_geom_hbond_site_symmetry_A
N3 H3 O5 0.86 2.42 3.096(3) 136.2 2_545
N4 H4 O2 0.86 2.40 3.219(2) 159.7 3_575

loop_
_geom_torsion_atom_site_label_1
_geom_torsion_atom_site_label_2
_geom_torsion_atom_site_label_3
_geom_torsion_atom_site_label_4
_geom_torsion
C27 O1 C7 O2 -5.1(3)
C27 O1 C7 C16 179.1(2)
C16 N3 C10 C14 -167.4(2)
C16 N3 C10 C17 15.3(3)
C20 N4 C13 C22 -176.9(2)
C20 N4 C13 C12 1.7(3)
C25 C12 C13 C22 0.8(3)
C25 C12 C13 N4 -177.9(2)
N3 C10 C14 C21 -178.1(2)
C17 C10 C14 C21 -0.7(3)
C30 O5 C15 C25 54.6(4)
C30 O5 C15 C24 -128.2(3)
C10 N3 C16 C18 -42.0(2)
C10 N3 C16 C23 -162.0(2)
C10 N3 C16 C7 81.2(2)
O2 C7 C16 N3 6.1(3)
O1 C7 C16 N3 -178.06(17)
O2 C7 C16 C18 127.2(2)
O1 C7 C16 C18 -57.0(2)
O2 C7 C16 C23 -111.6(3)
O1 C7 C16 C23 64.2(2)
C19 C11 C17 C10 -0.5(3)
C19 C11 C17 C20 -179.0(2)
N3 C10 C17 C11 178.40(19)
C14 C10 C17 C11 1.1(3)
N3 C10 C17 C20 -3.2(3)
C14 C10 C17 C20 179.57(19)
N3 C16 C18 C20 59.1(2)
C23 C16 C18 C20 177.37(18)
C7 C16 C18 C20 -63.8(2)
C28 O9 C19 C11 174.2(3)
C28 O9 C19 C21 -7.9(4)
C17 C11 C19 O9 177.5(2)
C17 C11 C19 C21 -0.5(3)
C13 N4 C20 C17 -171.5(2)
C13 N4 C20 C18 68.4(3)
C13 N4 C20 C26 -53.4(3)
C11 C17 C20 N4 76.5(2)
C10 C17 C20 N4 -101.9(2)
C11 C17 C20 C18 -161.82(19)
C10 C17 C20 C18 19.8(3)
C11 C17 C20 C26 -44.8(3)
C10 C17 C20 C26 136.8(2)
C16 C18 C20 N4 71.1(2)
C16 C18 C20 C17 -47.9(2)
C16 C18 C20 C26 -164.58(17)
C10 C14 C21 C19 -0.3(4)
O9 C19 C21 C14 -176.9(2)
C11 C19 C21 C14 0.9(3)
N4 C13 C22 C24 178.4(2)
C12 C13 C22 C24 -0.3(3)
C13 C22 C24 C15 -0.9(4)
C25 C15 C24 C22 1.6(4)
O5 C15 C24 C22 -175.6(2)
C24 C15 C25 C12 -1.1(4)
O5 C15 C25 C12 176.0(2)
C13 C12 C25 C15 -0.1(4)
C29 O6 C26 O8 -3.6(4)
C29 O6 C26 C20 176.8(2)
N4 C20 C26 O8 151.0(2)
C17 C20 C26 O8 -90.8(3)
C18 C20 C26 O8 27.1(3)
N4 C20 C26 O6 -29.4(3)
C17 C20 C26 O6 88.8(2)
C18 C20 C26 O6 -153.28(19)
